data_7002312
loop_
_publ_author_name
'Liu, Hai-Yan'
'Wu, Hua'
'Ma, Jian-Fang'
'Yang, Jin'
'Liu, Ying-Ying'

_publ_section_title
;
 Syntheses, structures, and photoluminescence of a series of silver(I)
 sulfonates with pyrazine derivatives
;
_journal_issue 38
_journal_name_full 'Dalton Transactions'
_journal_page_first 7957
_journal_page_last 7968
_journal_paper_doi 10.1039/b905483a
_journal_year 2009
_chemical_formula_moiety 'C12 H14 Ag N3 O3 S'
_chemical_formula_sum 'C12 H14 Ag N3 O3 S'
_chemical_formula_weight 388.19
_chemical_name_systematic
;
?
;
_space_group_IT_number 15
_symmetry_cell_setting monoclinic
_symmetry_space_group_name_Hall '-C 2yc'
_symmetry_space_group_name_H-M 'C 1 2/c 1'
_atom_sites_solution_hydrogens geom
_atom_sites_solution_primary direct
_atom_sites_solution_secondary difmap
_audit_creation_method SHELXL-97
_cell_angle_alpha 90.00
_cell_angle_beta 92.82(3)
_cell_angle_gamma 90.00
_cell_formula_units_Z 8
_cell_length_a 23.209(5)
_cell_length_b 7.8185(16)
_cell_length_c 15.131(3)
_cell_measurement_reflns_used 2615
_cell_measurement_temperature 293(2)
_cell_measurement_theta_max 27.5
_cell_measurement_theta_min 3.0
_cell_volume 2742.3(10)
_computing_cell_refinement PROCESS-AUTO
_computing_data_collection PROCESS-AUTO
_computing_data_reduction PROCESS-AUTO
_computing_molecular_graphics 'SHELXTL-PLUS (Sheldrick, 1990)'
_computing_publication_material SHELXL-97
_computing_structure_refinement 'SHELXL-97 (Sheldrick, 1997)'
_computing_structure_solution 'SHELXS-97 (Sheldrick, 1997)'
_diffrn_ambient_temperature 293(2)
_diffrn_detector_area_resol_mean 10.0
_diffrn_measured_fraction_theta_full 0.996
_diffrn_measured_fraction_theta_max 0.996
_diffrn_measurement_device_type 'Rigaku RAXIS-RAPID'
_diffrn_measurement_method '\w scans'
_diffrn_radiation_monochromator graphite
_diffrn_radiation_source 'fine-focus sealed tube'
_diffrn_radiation_type MoK\a
_diffrn_radiation_wavelength 0.71073
_diffrn_reflns_av_R_equivalents 0.0365
_diffrn_reflns_av_sigmaI/netI 0.0340
_diffrn_reflns_limit_h_max 29
_diffrn_reflns_limit_h_min -30
_diffrn_reflns_limit_k_max 10
_diffrn_reflns_limit_k_min -10
_diffrn_reflns_limit_l_max 19
_diffrn_reflns_limit_l_min -19
_diffrn_reflns_number 12911
_diffrn_reflns_theta_full 27.48
_diffrn_reflns_theta_max 27.48
_diffrn_reflns_theta_min 3.04
_exptl_absorpt_coefficient_mu 1.632
_exptl_absorpt_correction_T_max 0.678
_exptl_absorpt_correction_T_min 0.651
_exptl_absorpt_correction_type multi-scan
_exptl_absorpt_process_details 'SADABS (Sheldrick, 1996)'
_exptl_crystal_colour colorless
_exptl_crystal_density_diffrn 1.880
_exptl_crystal_density_method 'not measured'
_exptl_crystal_description block
_exptl_crystal_F_000 1552
_exptl_crystal_size_max 0.27
_exptl_crystal_size_mid 0.25
_exptl_crystal_size_min 0.24
_refine_diff_density_max 1.464
_refine_diff_density_min -0.453
_refine_diff_density_rms 0.116
_refine_ls_extinction_method none
_refine_ls_goodness_of_fit_ref 1.087
_refine_ls_hydrogen_treatment mixed
_refine_ls_matrix_type full
_refine_ls_number_parameters 189
_refine_ls_number_reflns 3138
_refine_ls_number_restraints 1
_refine_ls_restrained_S_all 1.087
_refine_ls_R_factor_all 0.0518
_refine_ls_R_factor_gt 0.0436
_refine_ls_shift/su_max 0.000
_refine_ls_shift/su_mean 0.000
_refine_ls_structure_factor_coef Fsqd
_refine_ls_weighting_details 'calc w=1/[\s^2^(Fo^2^)+(0.0411P)^2^+10.9635P] where P=(Fo^2^+2Fc^2^)/3'
_refine_ls_weighting_scheme calc
_refine_ls_wR_factor_gt 0.0997
_refine_ls_wR_factor_ref 0.1041
_reflns_number_gt 2615
_reflns_number_total 3138
_reflns_threshold_expression >2sigma(I)
_cod_data_source_file b905483a.txt
_cod_data_source_block 6
_cod_depositor_comments
;
The following automatic conversions were performed:
'_symmetry_cell_setting' value 'Monoclinic' changed to 'monoclinic'
according to '/home/saulius/struct/CIF-dictionaries/cif_core.dic'
dictionary named 'cif_core.dic' version 2.4.1 from 2010-06-29.

Automatic conversion script
Id: cif_fix_enum 1527 2010-12-29 10:47:43Z saulius 
;
_cod_original_sg_symbol_H-M 'C 2/c'
_cod_database_code 7002312

loop_
_symmetry_equiv_pos_as_xyz
'x, y, z'
'-x, y, -z+1/2'
'x+1/2, y+1/2, z'
'-x+1/2, y+1/2, -z+1/2'
'-x, -y, -z'
'x, -y, z-1/2'
'-x+1/2, -y+1/2, -z'
'x+1/2, -y+1/2, z-1/2'

loop_
_atom_site_label
_atom_site_type_symbol
_atom_site_fract_x
_atom_site_fract_y
_atom_site_fract_z
_atom_site_U_iso_or_equiv
_atom_site_adp_type
_atom_site_occupancy
_atom_site_symmetry_multiplicity
_atom_site_calc_flag
_atom_site_refinement_flags
_atom_site_disorder_assembly
_atom_site_disorder_group
Ag1 Ag 0.145662(14) 0.21790(4) 0.67128(2) 0.04563(13) Uani 1 1 d . . .
O2 O 0.20298(13) -0.2420(4) 0.6734(2) 0.0478(7) Uani 1 1 d . . .
N3 N 0.20936(14) 0.2380(4) 0.5644(2) 0.0349(7) Uani 1 1 d . . .
N2 N 0.05248(13) 0.2004(4) 0.7094(2) 0.0366(7) Uani 1 1 d . . .
O3 O 0.10169(15) -0.3090(6) 0.6537(2) 0.0700(11) Uani 1 1 d . . .
O1 O 0.16491(17) -0.4938(4) 0.7412(3) 0.0678(10) Uani 1 1 d . . .
C9 C 0.02593(15) 0.0551(5) 0.7295(3) 0.0375(8) Uani 1 1 d . . .
H9 H 0.0427 -0.0487 0.7154 0.045 Uiso 1 1 calc R . .
C10 C 0.02588(16) 0.3458(5) 0.7298(3) 0.0386(8) Uani 1 1 d . . .
H10 H 0.0429 0.4497 0.7164 0.046 Uiso 1 1 calc R . .
C11 C 0.21488(19) 0.3779(5) 0.5161(3) 0.0444(10) Uani 1 1 d . . .
H11 H 0.1907 0.4703 0.5253 0.053 Uiso 1 1 calc R . .
C12 C 0.2447(2) 0.1091(5) 0.5474(3) 0.0477(10) Uani 1 1 d . . .
H12 H 0.2420 0.0077 0.5791 0.057 Uiso 1 1 calc R . .
C7 C 0.0292(2) -0.2865(8) 0.9850(4) 0.0654(15) Uani 1 1 d . . .
H7A H 0.0193 -0.2126 1.0326 0.098 Uiso 1 1 calc R . .
H7B H 0.0442 -0.3923 1.0089 0.098 Uiso 1 1 calc R . .
H7C H -0.0045 -0.3090 0.9476 0.098 Uiso 1 1 calc R . .
S1 S 0.15273(4) -0.31887(13) 0.71058(7) 0.0403(2) Uani 1 1 d . . .
C1 C 0.13636(16) -0.2061(5) 0.8080(3) 0.0335(8) Uani 1 1 d . . .
C2 C 0.09598(18) -0.2821(5) 0.8594(3) 0.0381(8) Uani 1 1 d . . .
H2 H 0.0830 -0.3914 0.8445 0.046 Uiso 1 1 calc R . .
N1 N 0.19697(15) 0.0435(5) 0.7791(3) 0.0416(8) Uani 1 1 d . . .
H1N H 0.217(2) -0.039(7) 0.743(3) 0.066(16) Uiso 1 1 d . . .
H2N H 0.220(3) 0.108(8) 0.797(4) 0.11(3) Uiso 1 1 d D . .
C6 C 0.15758(15) -0.0432(5) 0.8311(2) 0.0335(8) Uani 1 1 d . . .
C8 C 0.1567(3) 0.2176(6) 0.9295(3) 0.0576(12) Uani 1 1 d . . .
H8A H 0.1850 0.2537 0.8893 0.086 Uiso 1 1 calc RD . .
H8B H 0.1734 0.2174 0.9888 0.086 Uiso 1 1 calc R . .
H8C H 0.1245 0.2950 0.9258 0.086 Uiso 1 1 calc R . .
C3 C 0.07394(18) -0.2022(6) 0.9323(3) 0.0424(9) Uani 1 1 d . . .
C5 C 0.13627(18) 0.0396(5) 0.9052(3) 0.0394(9) Uani 1 1 d . . .
C4 C 0.09533(18) -0.0405(6) 0.9538(3) 0.0458(10) Uani 1 1 d . . .
H4 H 0.0815 0.0157 1.0026 0.055 Uiso 1 1 calc R . .

loop_
_atom_site_aniso_label
_atom_site_aniso_U_11
_atom_site_aniso_U_22
_atom_site_aniso_U_33
_atom_site_aniso_U_23
_atom_site_aniso_U_13
_atom_site_aniso_U_12
Ag1 0.03736(19) 0.0467(2) 0.0549(2) 0.00568(14) 0.02375(14) 0.00312(13)
O2 0.0423(16) 0.0392(16) 0.0637(19) 0.0005(13) 0.0226(15) 0.0018(12)
N3 0.0308(15) 0.0321(16) 0.0430(17) 0.0024(13) 0.0135(13) 0.0023(12)
N2 0.0278(15) 0.0453(19) 0.0374(17) -0.0005(14) 0.0083(13) 0.0002(14)
O3 0.0458(19) 0.114(3) 0.0494(19) -0.020(2) -0.0036(15) 0.0022(19)
O1 0.094(3) 0.0274(15) 0.085(3) -0.0059(16) 0.031(2) -0.0016(17)
C9 0.0294(18) 0.037(2) 0.047(2) -0.0018(17) 0.0036(16) 0.0032(15)
C10 0.0327(19) 0.041(2) 0.042(2) 0.0034(17) 0.0068(16) -0.0034(16)
C11 0.048(2) 0.037(2) 0.050(2) 0.0074(18) 0.0215(19) 0.0148(18)
C12 0.059(3) 0.0316(19) 0.055(2) 0.0094(18) 0.027(2) 0.0083(19)
C7 0.062(3) 0.083(4) 0.053(3) 0.002(3) 0.017(2) -0.026(3)
S1 0.0354(5) 0.0379(5) 0.0483(6) -0.0074(4) 0.0097(4) 0.0007(4)
C1 0.0299(17) 0.0298(18) 0.0408(19) 0.0010(15) 0.0026(15) 0.0007(14)
C2 0.039(2) 0.0324(19) 0.043(2) -0.0002(16) 0.0011(17) -0.0070(16)
N1 0.0361(18) 0.0361(18) 0.053(2) 0.0020(16) 0.0086(16) -0.0073(15)
C6 0.0307(17) 0.0277(17) 0.042(2) 0.0035(15) 0.0010(15) -0.0012(14)
C8 0.077(3) 0.040(2) 0.057(3) -0.012(2) 0.010(3) -0.013(2)
C3 0.040(2) 0.052(2) 0.036(2) 0.0053(18) 0.0031(16) -0.0095(19)
C5 0.045(2) 0.0317(19) 0.041(2) -0.0007(16) -0.0010(17) -0.0018(17)
C4 0.047(2) 0.051(2) 0.040(2) -0.0061(18) 0.0055(18) -0.001(2)

loop_
_atom_type_symbol
_atom_type_description
_atom_type_scat_dispersion_real
_atom_type_scat_dispersion_imag
_atom_type_scat_source
C C 0.0033 0.0016 'International Tables Vol C Tables 4.2.6.8 and 6.1.1.4'
H H 0.0000 0.0000 'International Tables Vol C Tables 4.2.6.8 and 6.1.1.4'
N N 0.0061 0.0033 'International Tables Vol C Tables 4.2.6.8 and 6.1.1.4'
O O 0.0106 0.0060 'International Tables Vol C Tables 4.2.6.8 and 6.1.1.4'
S S 0.1246 0.1234 'International Tables Vol C Tables 4.2.6.8 and 6.1.1.4'
Ag Ag -0.8971 1.1015 'International Tables Vol C Tables 4.2.6.8 and 6.1.1.4'

loop_
_geom_angle_atom_site_label_1
_geom_angle_atom_site_label_2
_geom_angle_atom_site_label_3
_geom_angle
_geom_angle_site_symmetry_1
_geom_angle_site_symmetry_3
_geom_angle_publ_flag
N3 Ag1 N2 148.75(12) . . ?
N3 Ag1 N1 101.94(12) . . ?
N2 Ag1 N1 103.92(12) . . ?
N3 Ag1 O1 97.46(12) . 1_565 ?
N2 Ag1 O1 95.67(12) . 1_565 ?
N1 Ag1 O1 98.71(14) . 1_565 ?
C11 N3 C12 116.1(3) . . ?
C11 N3 Ag1 122.6(3) . . ?
C12 N3 Ag1 121.2(3) . . ?
C9 N2 C10 116.6(3) . . ?
C9 N2 Ag1 124.4(3) . . ?
C10 N2 Ag1 117.6(3) . . ?
S1 O1 Ag1 132.4(2) . 1_545 ?
N2 C9 C9 121.7(2) . 2_556 ?
N2 C9 H9 119.2 . . ?
C9 C9 H9 119.2 2_556 . ?
N2 C10 C10 121.8(2) . 2_556 ?
N2 C10 H10 119.1 . . ?
C10 C10 H10 119.1 2_556 . ?
N3 C11 C12 122.2(4) . 7_556 ?
N3 C11 H11 118.9 . . ?
C12 C11 H11 118.9 7_556 . ?
N3 C12 C11 121.7(4) . 7_556 ?
N3 C12 H12 119.2 . . ?
C11 C12 H12 119.2 7_556 . ?
C3 C7 H7A 109.5 . . ?
C3 C7 H7B 109.5 . . ?
H7A C7 H7B 109.5 . . ?
C3 C7 H7C 109.5 . . ?
H7A C7 H7C 109.5 . . ?
H7B C7 H7C 109.5 . . ?
O3 S1 O2 113.7(2) . . ?
O3 S1 O1 112.4(3) . . ?
O2 S1 O1 111.3(2) . . ?
O3 S1 C1 105.5(2) . . ?
O2 S1 C1 109.00(19) . . ?
O1 S1 C1 104.30(19) . . ?
C2 C1 C6 119.4(4) . . ?
C2 C1 S1 115.6(3) . . ?
C6 C1 S1 124.8(3) . . ?
C1 C2 C3 122.7(4) . . ?
C1 C2 H2 118.6 . . ?
C3 C2 H2 118.6 . . ?
C6 N1 Ag1 109.8(2) . . ?
C6 N1 H1N 110(3) . . ?
Ag1 N1 H1N 103(3) . . ?
C6 N1 H2N 125(4) . . ?
Ag1 N1 H2N 100(6) . . ?
H1N N1 H2N 107(4) . . ?
C1 C6 C5 118.9(3) . . ?
C1 C6 N1 121.8(4) . . ?
C5 C6 N1 119.1(4) . . ?
C5 C8 H8A 109.5 . . ?
C5 C8 H8B 109.5 . . ?
H8A C8 H8B 109.5 . . ?
C5 C8 H8C 109.5 . . ?
H8A C8 H8C 109.5 . . ?
H8B C8 H8C 109.5 . . ?
C2 C3 C4 117.0(4) . . ?
C2 C3 C7 121.3(4) . . ?
C4 C3 C7 121.8(4) . . ?
C4 C5 C6 119.6(4) . . ?
C4 C5 C8 120.3(4) . . ?
C6 C5 C8 120.0(4) . . ?
C5 C4 C3 122.4(4) . . ?
C5 C4 H4 118.8 . . ?
C3 C4 H4 118.8 . . ?

loop_
_geom_bond_atom_site_label_1
_geom_bond_atom_site_label_2
_geom_bond_distance
_geom_bond_site_symmetry_2
_geom_bond_publ_flag
Ag1 N3 2.250(3) . ?
Ag1 N2 2.270(3) . ?
Ag1 N1 2.397(4) . ?
Ag1 O1 2.521(3) 1_565 ?
O2 S1 1.450(3) . ?
N3 C11 1.325(5) . ?
N3 C12 1.333(5) . ?
N2 C9 1.334(5) . ?
N2 C10 1.337(5) . ?
O3 S1 1.431(4) . ?
O1 S1 1.467(3) . ?
O1 Ag1 2.521(3) 1_545 ?
C9 C9 1.382(7) 2_556 ?
C9 H9 0.9300 . ?
C10 C10 1.374(7) 2_556 ?
C10 H10 0.9300 . ?
C11 C12 1.379(6) 7_556 ?
C11 H11 0.9300 . ?
C12 C11 1.379(6) 7_556 ?
C12 H12 0.9300 . ?
C7 C3 1.493(6) . ?
C7 H7A 0.9600 . ?
C7 H7B 0.9600 . ?
C7 H7C 0.9600 . ?
S1 C1 1.775(4) . ?
C1 C2 1.381(5) . ?
C1 C6 1.403(5) . ?
C2 C3 1.387(6) . ?
C2 H2 0.9300 . ?
N1 C6 1.409(5) . ?
N1 H1N 0.98(6) . ?
N1 H2N 0.77(7) . ?
C6 C5 1.405(5) . ?
C8 C5 1.510(6) . ?
C8 H8A 0.9600 . ?
C8 H8B 0.9600 . ?
C8 H8C 0.9600 . ?
C3 C4 1.391(6) . ?
C5 C4 1.380(6) . ?
C4 H4 0.9300 . ?

loop_
_geom_hbond_atom_site_label_D
_geom_hbond_atom_site_label_H
_geom_hbond_atom_site_label_A
_geom_hbond_distance_DH
_geom_hbond_distance_HA
_geom_hbond_distance_DA
_geom_hbond_angle_DHA
_geom_hbond_site_symmetry_A
N1 H2N O2 0.77(7) 2.18(8) 2.925(5) 166(2) 4_556
N1 H1N O2 0.98(6) 1.92(6) 2.754(5) 141(5) .

loop_
_geom_torsion_atom_site_label_1
_geom_torsion_atom_site_label_2
_geom_torsion_atom_site_label_3
_geom_torsion_atom_site_label_4
_geom_torsion
_geom_torsion_site_symmetry_1
_geom_torsion_site_symmetry_2
_geom_torsion_site_symmetry_3
_geom_torsion_site_symmetry_4
_geom_torsion_publ_flag
N2 Ag1 N3 C11 69.7(4) . . . . ?
N1 Ag1 N3 C11 -145.0(3) . . . . ?
O1 Ag1 N3 C11 -44.4(4) 1_565 . . . ?
N2 Ag1 N3 C12 -111.6(4) . . . . ?
N1 Ag1 N3 C12 33.7(4) . . . . ?
O1 Ag1 N3 C12 134.3(3) 1_565 . . . ?
N3 Ag1 N2 C9 99.0(4) . . . . ?
N1 Ag1 N2 C9 -46.0(3) . . . . ?
O1 Ag1 N2 C9 -146.5(3) 1_565 . . . ?
N3 Ag1 N2 C10 -94.7(3) . . . . ?
N1 Ag1 N2 C10 120.3(3) . . . . ?
O1 Ag1 N2 C10 19.9(3) 1_565 . . . ?
C10 N2 C9 C9 -1.0(7) . . . 2_556 ?
Ag1 N2 C9 C9 165.5(4) . . . 2_556 ?
C9 N2 C10 C10 0.6(7) . . . 2_556 ?
Ag1 N2 C10 C10 -166.9(4) . . . 2_556 ?
C12 N3 C11 C12 -0.9(7) . . . 7_556 ?
Ag1 N3 C11 C12 177.9(4) . . . 7_556 ?
C11 N3 C12 C11 0.9(7) . . . 7_556 ?
Ag1 N3 C12 C11 -177.9(3) . . . 7_556 ?
Ag1 O1 S1 O3 31.1(3) 1_545 . . . ?
Ag1 O1 S1 O2 -97.7(3) 1_545 . . . ?
Ag1 O1 S1 C1 144.9(2) 1_545 . . . ?
O3 S1 C1 C2 68.5(4) . . . . ?
O2 S1 C1 C2 -169.0(3) . . . . ?
O1 S1 C1 C2 -50.1(4) . . . . ?
O3 S1 C1 C6 -106.0(4) . . . . ?
O2 S1 C1 C6 16.5(4) . . . . ?
O1 S1 C1 C6 135.4(3) . . . . ?
C6 C1 C2 C3 1.8(6) . . . . ?
S1 C1 C2 C3 -172.9(3) . . . . ?
N3 Ag1 N1 C6 -154.7(3) . . . . ?
N2 Ag1 N1 C6 7.6(3) . . . . ?
O1 Ag1 N1 C6 105.7(3) 1_565 . . . ?
C2 C1 C6 C5 -1.2(5) . . . . ?
S1 C1 C6 C5 173.1(3) . . . . ?
C2 C1 C6 N1 -177.3(4) . . . . ?
S1 C1 C6 N1 -3.0(5) . . . . ?
Ag1 N1 C6 C1 90.8(4) . . . . ?
Ag1 N1 C6 C5 -85.3(4) . . . . ?
C1 C2 C3 C4 -1.5(6) . . . . ?
C1 C2 C3 C7 178.5(4) . . . . ?
C1 C6 C5 C4 0.2(6) . . . . ?
N1 C6 C5 C4 176.5(4) . . . . ?
C1 C6 C5 C8 -177.7(4) . . . . ?
N1 C6 C5 C8 -1.5(6) . . . . ?
C6 C5 C4 C3 0.1(6) . . . . ?
C8 C5 C4 C3 178.0(4) . . . . ?
C2 C3 C4 C5 0.5(6) . . . . ?
C7 C3 C4 C5 -179.4(4) . . . . ?
